data_2239444
loop_
_publ_author_name
'Rusanova, Julia A.'
'Semenaka, Valentyna V.'
'Zubatyuk, Roman I.'

_publ_section_title
;
 <i>trans</i>-Chloridobis(ethane-1,2-diamine-\k^2^<i>N</i>,<i>N</i>')(thiocyanato-\k<i>N</i>)cobalt(III)
 diamminetetrakis(thiocyanato-\k<i>N</i>)cromate(III)
;
_journal_coeditor_code BR2236
_journal_issue 3
_journal_name_full 'Acta Crystallographica Section E'
_journal_page_first m110
_journal_page_last m111
_journal_paper_doi 10.1107/S1600536814003869
_journal_volume 70
_journal_year 2014
_chemical_formula_iupac '[Co Cl (NCS) (C2 H8 N2)2] [Cr (N C S)4 (N H3)2]'
_chemical_formula_moiety 'C5 H16 Cl Co N5 S +, C4 H6 Cr N6 S4 -'
_chemical_formula_sum 'C9 H22 Cl Co Cr N11 S5'
_chemical_formula_weight 591.05
_chemical_name_systematic
;<i>trans</i>-Chloridobis(ethane-1,2-diamine-\k^2^<i>N</i>,<i>N</i>')(thiocyanato-\k<i>N</i>)cobalt(III)
diamminetetrakis(thiocyanato-\k<i>N</i>)cromate(III)
;
_space_group_crystal_system triclinic
_space_group_IT_number 2
_space_group_name_Hall '-P 1'
_space_group_name_H-M_alt 'P -1'
_symmetry_space_group_name_Hall '-P 1'
_symmetry_space_group_name_H-M 'P -1'
_atom_sites_solution_hydrogens geom
_atom_sites_solution_primary direct
_audit_creation_method
;
Olex2 1.2
(compiled 2013.09.17 svn.r2790 for OlexSys, GUI svn.r4601)
;
_cell_angle_alpha 106.98(2)
_cell_angle_beta 93.131(17)
_cell_angle_gamma 90.646(17)
_cell_formula_units_Z 2
_cell_length_a 8.8290(15)
_cell_length_b 10.745(3)
_cell_length_c 13.275(3)
_cell_measurement_reflns_used 3528
_cell_measurement_temperature 293(2)
_cell_measurement_theta_max 27.3220
_cell_measurement_theta_min 3.0540
_cell_volume 1202.2(5)
_computing_cell_refinement 'CrysAlis PRO (Oxford Diffraction, 2010)'
_computing_data_collection 'CrysAlis PRO (Oxford Diffraction, 2010)'
_computing_data_reduction 'CrysAlis PRO (Oxford Diffraction, 2010)'
_computing_molecular_graphics 'SHELXTL (Sheldrick, 2008)'
_computing_publication_material 'publCIF (Westrip, 2010)'
_computing_structure_refinement 'SHELXTL (Sheldrick, 2008)'
_computing_structure_solution 'SHELXTL (Sheldrick, 2008)'
_diffrn_ambient_temperature 293(2)
_diffrn_detector_area_resol_mean 16.1827
_diffrn_measured_fraction_theta_full 0.997
_diffrn_measured_fraction_theta_max 0.886
_diffrn_measurement_device_type 'Oxford Diffraction Xcalibur Sapphire3'
_diffrn_measurement_method '\w scans'
_diffrn_radiation_monochromator graphite
_diffrn_radiation_type 'Mo K\a'
_diffrn_radiation_wavelength 0.7107
_diffrn_reflns_limit_h_max 11
_diffrn_reflns_limit_h_min -11
_diffrn_reflns_limit_k_max 13
_diffrn_reflns_limit_k_min -13
_diffrn_reflns_limit_l_max 17
_diffrn_reflns_limit_l_min -17
_diffrn_reflns_number 8238
_diffrn_reflns_theta_full 26.000
_diffrn_reflns_theta_max 28.644
_diffrn_reflns_theta_min 2.894
_exptl_absorpt_coefficient_mu 1.707
_exptl_absorpt_correction_T_max 0.883
_exptl_absorpt_correction_T_min 0.855
_exptl_absorpt_correction_type multi-scan
_exptl_absorpt_process_details
;
(CrysAlis PRO; Oxford Diffraction, 2010)
;
_exptl_crystal_colour 'light brown'
_exptl_crystal_density_diffrn 1.633
_exptl_crystal_description block
_exptl_crystal_F_000 602
_exptl_crystal_size_max 0.2729
_exptl_crystal_size_mid 0.2415
_exptl_crystal_size_min 0.0746
_refine_diff_density_max 1.192
_refine_diff_density_min -0.723
_refine_ls_extinction_method none
_refine_ls_goodness_of_fit_ref 1.031
_refine_ls_hydrogen_treatment constr
_refine_ls_matrix_type full
_refine_ls_number_parameters 256
_refine_ls_number_reflns 8238
_refine_ls_number_restraints 0
_refine_ls_restrained_S_all 1.031
_refine_ls_R_factor_all 0.0754
_refine_ls_R_factor_gt 0.0524
_refine_ls_shift/su_max 0.001
_refine_ls_shift/su_mean 0.000
_refine_ls_structure_factor_coef Fsqd
_refine_ls_weighting_details 'w=1/[\s^2^(Fo^2^)+(0.0800P)^2^+0.5674P] where P=(Fo^2^+2Fc^2^)/3'
_refine_ls_weighting_scheme calc
_refine_ls_wR_factor_gt 0.1325
_refine_ls_wR_factor_ref 0.1413
_reflns_number_gt 6185
_reflns_number_total 8238
_reflns_threshold_expression I>2\s(I)
_cod_data_source_file br2236sup1.cf
_cod_data_source_block I
_cod_original_cell_volume 1202.1(5)
_cod_database_code 2239444
_cod_database_fobs_code 2239444
_shelx_space_group_comment
;
The symmetry employed for this shelxl refinement is uniquely defined
by the following loop, which should always be used as a source of
symmetry information in preference to the above space-group names.
They are only intended as comments.
;
_shelxl_version_number .2013

loop_
_space_group_symop_operation_xyz
'x, y, z'
'-x, -y, -z'

loop_
_atom_site_type_symbol
_atom_site_label
_atom_site_fract_x
_atom_site_fract_y
_atom_site_fract_z
_atom_site_U_iso_or_equiv
_atom_site_adp_type
_atom_site_calc_flag
_atom_site_occupancy
Co Co1 0.54186(7) 0.40606(6) 0.75563(4) 0.02775(16) Uani d 1
Cr Cr1 0.08452(9) -0.07796(8) 0.76057(7) 0.0385(2) Uani d 1
Cl Cl1 0.40444(16) 0.35647(13) 0.87609(9) 0.0438(3) Uani d 1
S S1 0.78440(16) 0.49754(14) 0.48138(10) 0.0452(3) Uani d 1
S S2 0.0503(3) -0.3524(2) 0.9791(2) 0.1063(9) Uani d 1
S S3 0.0184(2) 0.2947(2) 0.6471(2) 0.0984(8) Uani d 1
S S4 0.55652(16) -0.22096(14) 0.61991(10) 0.0442(3) Uani d 1
S S5 -0.38612(16) 0.04575(16) 0.91039(11) 0.0518(4) Uani d 1
N N1 0.6708(5) 0.2569(4) 0.7487(3) 0.0370(9) Uani d 1
H H1A 0.7764 0.2817 0.7471 0.044 Uiso calc 1
H H1B 0.6599 0.2272 0.8104 0.044 Uiso calc 1
N N2 0.4114(4) 0.2859(4) 0.6452(3) 0.0343(9) Uani d 1
H H2A 0.3061 0.2971 0.6623 0.041 Uiso calc 1
H H2B 0.4225 0.3036 0.5783 0.041 Uiso calc 1
N N3 0.4130(5) 0.5558(4) 0.7636(3) 0.0371(9) Uani d 1
H H3A 0.4180 0.5815 0.6996 0.045 Uiso calc 1
H H3B 0.3084 0.5323 0.7701 0.045 Uiso calc 1
N N4 0.6745(5) 0.5263(4) 0.8661(3) 0.0367(9) Uani d 1
H H4A 0.6582 0.5137 0.9342 0.044 Uiso calc 1
H H4B 0.7801 0.5104 0.8513 0.044 Uiso calc 1
N N5 0.6529(5) 0.4460(4) 0.6499(3) 0.0362(9) Uani d 1
N N6 0.0981(6) -0.2081(5) 0.8404(4) 0.0603(14) Uani d 1
N N7 0.0637(6) 0.0593(5) 0.6873(4) 0.0561(13) Uani d 1
N N8 0.2839(5) -0.1270(4) 0.6994(4) 0.0461(11) Uani d 1
N N9 -0.1149(5) -0.0282(5) 0.8214(4) 0.0515(12) Uani d 1
N N10 -0.0200(6) -0.2146(5) 0.6325(4) 0.0695(15) Uani d 1
H H10A -0.1087 -0.2397 0.6501 0.104 Uiso calc 1
H H10B 0.0388 -0.2832 0.6125 0.104 Uiso calc 1
H H10C -0.0353 -0.1801 0.5796 0.104 Uiso calc 1
N N11 0.1914(5) 0.0620(4) 0.8881(3) 0.0472(11) Uani d 1
H H11A 0.1242 0.1198 0.9190 0.071 Uiso calc 1
H H11B 0.2652 0.1023 0.8656 0.071 Uiso calc 1
H H11C 0.2306 0.0238 0.9344 0.071 Uiso calc 1
C C1 0.6231(7) 0.1510(5) 0.6512(4) 0.0502(14) Uani d 1
H H1C 0.6687 0.1659 0.5908 0.060 Uiso calc 1
H H1D 0.6558 0.0677 0.6578 0.060 Uiso calc 1
C C2 0.4560(7) 0.1507(5) 0.6370(4) 0.0482(13) Uani d 1
H H2C 0.4101 0.1210 0.6910 0.058 Uiso calc 1
H H2D 0.4220 0.0926 0.5685 0.058 Uiso calc 1
C C3 0.4661(6) 0.6663(5) 0.8567(4) 0.0444(13) Uani d 1
H H3C 0.4223 0.6579 0.9200 0.053 Uiso calc 1
H H3D 0.4360 0.7484 0.8463 0.053 Uiso calc 1
C C4 0.6367(7) 0.6613(5) 0.8674(4) 0.0459(13) Uani d 1
H H4C 0.6814 0.6831 0.8093 0.055 Uiso calc 1
H H4D 0.6757 0.7230 0.9330 0.055 Uiso calc 1
C C5 0.7041(5) 0.4652(4) 0.5783(4) 0.0323(10) Uani d 1
C C6 0.0819(7) -0.2700(6) 0.8967(6) 0.0664(19) Uani d 1
C C7 0.0454(6) 0.1544(7) 0.6701(5) 0.0591(17) Uani d 1
C C8 0.3977(5) -0.1639(4) 0.6657(4) 0.0334(10) Uani d 1
C C9 -0.2279(6) 0.0020(5) 0.8567(4) 0.0374(11) Uani d 1

loop_
_atom_site_aniso_label
_atom_site_aniso_U_11
_atom_site_aniso_U_22
_atom_site_aniso_U_33
_atom_site_aniso_U_12
_atom_site_aniso_U_13
_atom_site_aniso_U_23
Co1 0.0309(3) 0.0296(3) 0.0247(3) 0.0017(2) 0.0031(3) 0.0106(3)
Cr1 0.0263(4) 0.0419(5) 0.0462(5) 0.0008(3) 0.0036(4) 0.0108(4)
Cl1 0.0507(8) 0.0489(7) 0.0341(7) -0.0010(6) 0.0105(6) 0.0143(6)
S1 0.0434(8) 0.0541(8) 0.0429(7) -0.0030(6) 0.0120(6) 0.0201(6)
S2 0.0773(14) 0.1127(18) 0.167(2) -0.0156(12) -0.0050(15) 0.1033(18)
S3 0.0516(11) 0.1282(18) 0.163(2) 0.0142(11) 0.0175(12) 0.1146(18)
S4 0.0379(7) 0.0539(8) 0.0404(7) 0.0099(6) 0.0089(6) 0.0116(6)
S5 0.0381(8) 0.0682(10) 0.0514(8) 0.0099(7) 0.0136(6) 0.0190(7)
N1 0.040(2) 0.037(2) 0.040(2) 0.0086(18) 0.0094(19) 0.0181(19)
N2 0.034(2) 0.037(2) 0.030(2) -0.0024(17) 0.0018(17) 0.0074(17)
N3 0.043(2) 0.038(2) 0.032(2) 0.0060(18) 0.0011(19) 0.0116(18)
N4 0.040(2) 0.038(2) 0.033(2) -0.0029(18) -0.0041(18) 0.0126(17)
N5 0.042(2) 0.035(2) 0.033(2) 0.0034(18) 0.0054(19) 0.0111(18)
N6 0.051(3) 0.056(3) 0.083(4) 0.000(2) 0.013(3) 0.033(3)
N7 0.047(3) 0.068(3) 0.057(3) 0.005(3) 0.003(2) 0.024(3)
N8 0.033(2) 0.050(3) 0.055(3) 0.005(2) 0.008(2) 0.014(2)
N9 0.034(3) 0.062(3) 0.059(3) 0.004(2) 0.013(2) 0.016(2)
N10 0.049(3) 0.073(4) 0.073(4) -0.004(3) -0.002(3) 0.002(3)
N11 0.041(3) 0.049(3) 0.048(3) -0.010(2) -0.003(2) 0.012(2)
C1 0.068(4) 0.032(3) 0.051(3) 0.011(3) 0.021(3) 0.009(2)
C2 0.065(4) 0.034(3) 0.042(3) -0.011(3) 0.004(3) 0.007(2)
C3 0.060(4) 0.037(3) 0.036(3) 0.012(2) 0.004(2) 0.008(2)
C4 0.064(4) 0.031(3) 0.041(3) -0.011(2) -0.003(3) 0.008(2)
C5 0.032(3) 0.030(2) 0.033(3) -0.0010(19) -0.001(2) 0.007(2)
C6 0.035(3) 0.049(4) 0.122(6) 0.001(3) 0.004(4) 0.038(4)
C7 0.029(3) 0.105(5) 0.063(4) 0.003(3) 0.008(3) 0.053(4)
C8 0.034(3) 0.030(2) 0.039(3) -0.001(2) 0.000(2) 0.014(2)
C9 0.038(3) 0.039(3) 0.039(3) 0.000(2) -0.003(2) 0.017(2)

loop_
_atom_type_symbol
_atom_type_description
_atom_type_scat_dispersion_real
_atom_type_scat_dispersion_imag
_atom_type_scat_source
C C 0.0033 0.0016 'International Tables Vol C Tables 4.2.6.8 and 6.1.1.4'
H H 0.0000 0.0000 'International Tables Vol C Tables 4.2.6.8 and 6.1.1.4'
N N 0.0061 0.0033 'International Tables Vol C Tables 4.2.6.8 and 6.1.1.4'
S S 0.1246 0.1234 'International Tables Vol C Tables 4.2.6.8 and 6.1.1.4'
Cl Cl 0.1484 0.1585 'International Tables Vol C Tables 4.2.6.8 and 6.1.1.4'
Cr Cr 0.3209 0.6236 'International Tables Vol C Tables 4.2.6.8 and 6.1.1.4'
Co Co 0.3494 0.9721 'International Tables Vol C Tables 4.2.6.8 and 6.1.1.4'

loop_
_geom_angle_atom_site_label_1
_geom_angle_atom_site_label_2
_geom_angle_atom_site_label_3
_geom_angle
N1 Co1 Cl1 90.78(12)
N1 Co1 N3 179.61(17)
N1 Co1 N4 93.44(17)
N2 Co1 Cl1 88.77(12)
N2 Co1 N1 86.23(17)
N2 Co1 N3 94.07(17)
N2 Co1 N4 179.54(17)
N3 Co1 Cl1 88.98(13)
N3 Co1 N4 86.27(17)
N4 Co1 Cl1 91.54(12)
N5 Co1 Cl1 178.03(13)
N5 Co1 N1 89.78(17)
N5 Co1 N2 89.38(17)
N5 Co1 N3 90.47(17)
N5 Co1 N4 90.31(17)
N6 Cr1 N7 176.5(2)
N6 Cr1 N8 92.1(2)
N6 Cr1 N9 88.1(2)
N6 Cr1 N10 90.7(2)
N6 Cr1 N11 90.3(2)
N7 Cr1 N10 91.1(2)
N7 Cr1 N11 87.9(2)
N8 Cr1 N7 90.8(2)
N8 Cr1 N9 179.7(2)
N8 Cr1 N10 89.1(2)
N8 Cr1 N11 90.47(19)
N9 Cr1 N7 88.9(2)
N9 Cr1 N10 90.9(2)
N9 Cr1 N11 89.51(19)
N10 Cr1 N11 179.0(2)
Co1 N1 H1A 110.1
Co1 N1 H1B 110.1
H1A N1 H1B 108.4
C1 N1 Co1 108.2(3)
C1 N1 H1A 110.1
C1 N1 H1B 110.1
Co1 N2 H2A 109.9
Co1 N2 H2B 109.9
H2A N2 H2B 108.3
C2 N2 Co1 108.7(3)
C2 N2 H2A 109.9
C2 N2 H2B 109.9
Co1 N3 H3A 109.8
Co1 N3 H3B 109.8
H3A N3 H3B 108.2
C3 N3 Co1 109.4(3)
C3 N3 H3A 109.8
C3 N3 H3B 109.8
Co1 N4 H4A 110.2
Co1 N4 H4B 110.2
H4A N4 H4B 108.5
C4 N4 Co1 107.7(3)
C4 N4 H4A 110.2
C4 N4 H4B 110.2
C5 N5 Co1 171.6(4)
C6 N6 Cr1 166.2(5)
C7 N7 Cr1 163.2(5)
C8 N8 Cr1 175.0(4)
C9 N9 Cr1 179.0(5)
Cr1 N10 H10A 109.5
Cr1 N10 H10B 109.5
Cr1 N10 H10C 109.5
H10A N10 H10B 109.5
H10A N10 H10C 109.5
H10B N10 H10C 109.5
Cr1 N11 H11A 109.5
Cr1 N11 H11B 109.5
Cr1 N11 H11C 109.5
H11A N11 H11B 109.5
H11A N11 H11C 109.5
H11B N11 H11C 109.5
N1 C1 H1C 110.1
N1 C1 H1D 110.1
H1C C1 H1D 108.4
C2 C1 N1 108.0(4)
C2 C1 H1C 110.1
C2 C1 H1D 110.1
N2 C2 H2C 110.2
N2 C2 H2D 110.2
C1 C2 N2 107.6(4)
C1 C2 H2C 110.2
C1 C2 H2D 110.2
H2C C2 H2D 108.5
N3 C3 H3C 110.3
N3 C3 H3D 110.3
N3 C3 C4 107.1(4)
H3C C3 H3D 108.5
C4 C3 H3C 110.3
C4 C3 H3D 110.3
N4 C4 C3 107.1(4)
N4 C4 H4C 110.3
N4 C4 H4D 110.3
C3 C4 H4C 110.3
C3 C4 H4D 110.3
H4C C4 H4D 108.5
N5 C5 S1 176.7(5)
N6 C6 S2 176.6(6)
N7 C7 S3 179.0(7)
N8 C8 S4 177.7(5)
N9 C9 S5 178.3(5)

loop_
_geom_bond_atom_site_label_1
_geom_bond_atom_site_label_2
_geom_bond_site_symmetry_2
_geom_bond_distance
_geom_bond_publ_flag
Co1 Cl1 . 2.2378(14) ?
Co1 N1 . 1.960(4) ?
Co1 N2 . 1.954(4) ?
Co1 N3 . 1.962(4) ?
Co1 N4 . 1.965(4) ?
Co1 N5 . 1.900(4) ?
Cr1 N6 . 1.987(5) ?
Cr1 N7 . 1.995(5) ?
Cr1 N8 . 1.990(4) ?
Cr1 N9 . 1.990(5) ?
Cr1 N10 . 2.058(5) ?
Cr1 N11 . 2.080(4) ?
S1 C5 . 1.623(5) ?
S2 C6 . 1.629(7) ?
S3 C7 . 1.640(7) ?
S4 C8 . 1.615(5) ?
S5 C9 . 1.616(5) ?
S2 S2 2_547 3.489(3) yes
S5 S5 2_457 3.538(2) yes
N1 H1A . 0.9700 ?
N1 H1B . 0.9700 ?
N1 C1 . 1.489(7) ?
N2 H2A . 0.9700 ?
N2 H2B . 0.9700 ?
N2 C2 . 1.485(6) ?
N3 H3A . 0.9700 ?
N3 H3B . 0.9700 ?
N3 C3 . 1.492(6) ?
N4 H4A . 0.9700 ?
N4 H4B . 0.9700 ?
N4 C4 . 1.488(6) ?
N5 C5 . 1.144(6) ?
N6 C6 . 1.149(8) ?
N7 C7 . 1.122(8) ?
N8 C8 . 1.150(6) ?
N9 C9 . 1.135(6) ?
N10 H10A . 0.8900 ?
N10 H10B . 0.8900 ?
N10 H10C . 0.8900 ?
N11 H11A . 0.8900 ?
N11 H11B . 0.8900 ?
N11 H11C . 0.8900 ?
C1 H1C . 0.9700 ?
C1 H1D . 0.9700 ?
C1 C2 . 1.477(8) ?
C2 H2C . 0.9700 ?
C2 H2D . 0.9700 ?
C3 H3C . 0.9700 ?
C3 H3D . 0.9700 ?
C3 C4 . 1.508(8) ?
C4 H4C . 0.9700 ?
C4 H4D . 0.9700 ?

loop_
_geom_hbond_atom_site_label_D
_geom_hbond_atom_site_label_H
_geom_hbond_atom_site_label_A
_geom_hbond_site_symmetry_A
_geom_hbond_distance_DH
_geom_hbond_distance_HA
_geom_hbond_distance_DA
_geom_hbond_angle_DHA
_geom_hbond_publ_flag
N1 H1A S3 1_655 0.9700 2.6000 3.485(5) 152.00 yes
N1 H1B S5 1_655 0.9700 2.7000 3.598(5) 154.00 yes
N2 H2A S3 . 0.9700 2.5400 3.473(4) 163.00 yes
N2 H2B S4 2_656 0.9700 2.5400 3.411(4) 150.00 yes
N4 H4A Cl1 2_667 0.9700 2.5900 3.398(4) 141.00 yes
N10 H10B S1 2_656 0.8900 2.8100 3.696(6) 171.00 yes
N11 H11C S5 2_557 0.8900 2.7000 3.578(5) 168.00 yes

loop_
_geom_torsion_atom_site_label_1
_geom_torsion_atom_site_label_2
_geom_torsion_atom_site_label_3
_geom_torsion_atom_site_label_4
_geom_torsion
Co1 N1 C1 C2 -38.5(5)
Co1 N2 C2 C1 -38.6(5)
Co1 N3 C3 C4 35.7(5)
Co1 N4 C4 C3 42.6(5)
N1 C1 C2 N2 50.6(5)
N3 C3 C4 N4 -51.3(5)
